data_4126500
loop_
_publ_author_name
'Wang, Guocang'
'Ceylan, Yavuz S.'
'Cundari, Thomas R.'
'Dias, H. V. Rasika'

_publ_section_title
;
 Heterobimetallic Silver--Iron Complexes Involving Fe(CO)5 Ligands
;
_journal_name_full 'Journal of the American Chemical Society'
_journal_paper_doi 10.1021/jacs.7b08595
_journal_year 2017
_chemical_formula_moiety 'C17 H12 Ag Fe N2 O5, C32 H12 B F24'
_chemical_formula_sum 'C49 H24 Ag B F24 Fe N2 O5'
_chemical_formula_weight 1351.23
_space_group_crystal_system triclinic
_space_group_IT_number 2
_space_group_name_Hall '-P 1'
_space_group_name_H-M_alt 'P -1'
_symmetry_space_group_name_Hall '-P 1'
_symmetry_space_group_name_H-M 'P -1'
_atom_sites_solution_hydrogens geom
_atom_sites_solution_primary dual
_audit_creation_date 2017-07-20
_audit_creation_method
;
Olex2 1.2
(compiled 2017.03.28 svn.r3405 for OlexSys, GUI svn.r5337)
;
_cell_angle_alpha 80.6420(10)
_cell_angle_beta 75.0590(10)
_cell_angle_gamma 84.1060(10)
_cell_formula_units_Z 2
_cell_length_a 12.6321(4)
_cell_length_b 14.4148(5)
_cell_length_c 14.8557(5)
_cell_measurement_reflns_used 9795
_cell_measurement_temperature 100(2)
_cell_measurement_theta_max 30.42
_cell_measurement_theta_min 2.87
_cell_volume 2573.58(15)
_computing_cell_refinement 'SAINT v8.37A (Bruker, 2015)'
_computing_data_reduction 'SAINT v8.37A (Bruker, 2015)'
_computing_molecular_graphics 'Olex2 (Dolomanov et al., 2009)'
_computing_publication_material 'Olex2 (Dolomanov et al., 2009)'
_computing_structure_refinement 'ShelXL (Sheldrick, 2015)'
_computing_structure_solution 'ShelXT (Sheldrick, 2015)'
_diffrn_ambient_temperature 99.96
_diffrn_detector_area_resol_mean 8
_diffrn_measured_fraction_theta_full 0.998
_diffrn_measured_fraction_theta_max 0.998
_diffrn_measurement_device_type 'Bruker D8 Quest with a Photon 100 CMOS detector'
_diffrn_measurement_method '\f and \w scans'
_diffrn_radiation_monochromator graphite
_diffrn_radiation_type MoK\a
_diffrn_radiation_wavelength 0.71073
_diffrn_reflns_av_R_equivalents 0.0204
_diffrn_reflns_av_unetI/netI 0.0259
_diffrn_reflns_Laue_measured_fraction_full 0.998
_diffrn_reflns_Laue_measured_fraction_max 0.998
_diffrn_reflns_limit_h_max 15
_diffrn_reflns_limit_h_min -15
_diffrn_reflns_limit_k_max 18
_diffrn_reflns_limit_k_min -18
_diffrn_reflns_limit_l_max 18
_diffrn_reflns_limit_l_min -18
_diffrn_reflns_number 25272
_diffrn_reflns_point_group_measured_fraction_full 0.998
_diffrn_reflns_point_group_measured_fraction_max 0.998
_diffrn_reflns_theta_full 25.242
_diffrn_reflns_theta_max 26.499
_diffrn_reflns_theta_min 2.870
_diffrn_source 'sealed tube'
_diffrn_standards_number 0
_exptl_absorpt_coefficient_mu 0.798
_exptl_absorpt_correction_T_max 0.3368
_exptl_absorpt_correction_T_min 0.2788
_exptl_absorpt_correction_type multi-scan
_exptl_absorpt_process_details
'SADABS-2016/2 (Bruker,2016/2) was used for absorption correction. wR2(int) was 0.0557 before and 0.0445 after correction. The Ratio of minimum to maximum transmission is 0.8278. The \l/2 correction factor is Not present.'
_exptl_crystal_colour colourless
_exptl_crystal_colour_primary colourless
_exptl_crystal_density_diffrn 1.744
_exptl_crystal_description blocks
_exptl_crystal_F_000 1332
_exptl_crystal_size_max 0.37
_exptl_crystal_size_mid 0.31
_exptl_crystal_size_min 0.1
_refine_diff_density_max 0.936
_refine_diff_density_min -0.789
_refine_diff_density_rms 0.072
_refine_ls_extinction_method none
_refine_ls_goodness_of_fit_ref 1.020
_refine_ls_hydrogen_treatment constr
_refine_ls_matrix_type full
_refine_ls_number_parameters 806
_refine_ls_number_reflns 10633
_refine_ls_number_restraints 258
_refine_ls_restrained_S_all 1.176
_refine_ls_R_factor_all 0.0427
_refine_ls_R_factor_gt 0.0362
_refine_ls_shift/su_max 0.002
_refine_ls_shift/su_mean 0.000
_refine_ls_structure_factor_coef Fsqd
_refine_ls_weighting_details 'w=1/[\s^2^(Fo^2^)+(0.0410P)^2^+3.4954P] where P=(Fo^2^+2Fc^2^)/3'
_refine_ls_weighting_scheme calc
_refine_ls_wR_factor_gt 0.0891
_refine_ls_wR_factor_ref 0.0936
_reflns_Friedel_coverage 0.000
_reflns_number_gt 9302
_reflns_number_total 10633
_reflns_threshold_expression 'I > 2\s(I)'
_cod_data_source_file ja7b08595_si_002.cif
_cod_data_source_block rad531_0m_a
_cod_database_code 4126500
_shelx_shelxl_version_number 2014/7
_shelx_space_group_comment
;
The symmetry employed for this shelxl refinement is uniquely defined
by the following loop, which should always be used as a source of
symmetry information in preference to the above space-group names.
They are only intended as comments.
;
_shelx_estimated_absorpt_t_max 0.924
_shelx_estimated_absorpt_t_min 0.757
_olex2_refinement_description
;
1. Fixed Uiso
 At 1.2 times of:
  All C(H) groups
 At 1.5 times of:
  All C(H,H,H) groups
2. Restrained distances
 F19-F20 \\sim F19-F21 \\sim F20-F21 \\sim F21A-F19A \\sim F21A-F20A \\sim
F19A-F20A
 with sigma of 0.008
 C48-F19 \\sim C48-F20 \\sim C48-F21 \\sim C48-C44 \\sim C48-F21A \\sim
C48-F19A \\sim C48-F20A
 with sigma of 0.02
 F16-F17 \\sim F16-F18 \\sim F17-F18 \\sim F18A-F17A \\sim F18A-F16A \\sim
F17A-F16A
 with sigma of 0.04
 C41-F16 \\sim C41-F17 \\sim C41-F18 \\sim C41-C38 \\sim C41-F18A \\sim
C41-F17A \\sim C41-F16A
 with sigma of 0.02
3. Uiso/Uaniso restraints and constraints
Uanis(F19) \\sim Ueq, Uanis(F19A) \\sim Ueq, Uanis(F21) \\sim Ueq, Uanis(F21A)
\\sim Ueq, Uanis(F20) \\sim Ueq, Uanis(F20A) \\sim Ueq: with sigma of 0.008 and
sigma for terminal atoms of 0.008
Uanis(F18A) \\sim Ueq, Uanis(F16) \\sim Ueq, Uanis(F16A) \\sim Ueq, Uanis(F17)
\\sim Ueq, Uanis(F17A) \\sim Ueq, Uanis(F18) \\sim Ueq: with sigma of 0.005 and
sigma for terminal atoms of 0.005
4. Rigid body (RIGU) restrains
 F16, F17, F18, F19, F20, F21, C38, C41
 with sigma for 1-2 distances of 0.004 and sigma for 1-3 distances of 0.004
 F16, F17, F18, C38, C41
 with sigma for 1-2 distances of 0.004 and sigma for 1-3 distances of 0.004
 F19, F20, F21, C44, C48
 with sigma for 1-2 distances of 0.004 and sigma for 1-3 distances of 0.004
 F19A, F20A, F21A, C44, C48
 with sigma for 1-2 distances of 0.004 and sigma for 1-3 distances of 0.004
 F16A, F17A, F18A, C38, C41
 with sigma for 1-2 distances of 0.004 and sigma for 1-3 distances of 0.004
5. Others
 Sof(F19A)=Sof(F20A)=Sof(F21A)=1-FVAR(1)
 Sof(F19)=Sof(F20)=Sof(F21)=FVAR(1)
 Sof(F16A)=Sof(F17A)=Sof(F18A)=1-FVAR(2)
 Sof(F16)=Sof(F17)=Sof(F18)=FVAR(2)
6.a Aromatic/amide H refined with riding coordinates:
 C6(H6), C7(H7), C9(H9), C12(H12), C14(H14), C15(H15), C19(H19), C21(H21),
 C23(H23), C27(H27), C29(H29), C31(H31), C35(H35), C37(H37), C39(H39), C43(H43),
  C45(H45), C47(H47)
6.b Idealised Me refined as rotating group:
 C16(H16A,H16B,H16C), C17(H17A,H17B,H17C)
;
_olex2_submission_special_instructions 'No special instructions were received'

loop_
_space_group_symop_operation_xyz
'x, y, z'
'-x, -y, -z'

loop_
_atom_site_label
_atom_site_type_symbol
_atom_site_fract_x
_atom_site_fract_y
_atom_site_fract_z
_atom_site_U_iso_or_equiv
_atom_site_adp_type
_atom_site_occupancy
_atom_site_site_symmetry_order
_atom_site_calc_flag
_atom_site_refinement_flags_posn
_atom_site_refinement_flags_adp
_atom_site_refinement_flags_occupancy
_atom_site_disorder_assembly
_atom_site_disorder_group
Ag Ag 0.00792(2) 0.70771(2) 0.71698(2) 0.03716(7) Uani 1 1 d . . . . .
Fe Fe -0.03405(3) 0.71612(3) 0.55451(2) 0.03197(9) Uani 1 1 d . . . . .
O1 O -0.0921(2) 0.7299(2) 0.37279(16) 0.0695(8) Uani 1 1 d . . . . .
O2 O 0.0042(2) 0.50943(17) 0.59304(16) 0.0596(7) Uani 1 1 d . . . . .
O3 O -0.2514(2) 0.6972(3) 0.68877(18) 0.0766(9) Uani 1 1 d . . . . .
O4 O -0.0527(4) 0.9197(2) 0.5599(3) 0.1352(19) Uani 1 1 d . . . . .
O5 O 0.2066(2) 0.72924(18) 0.49740(19) 0.0617(7) Uani 1 1 d . . . . .
N1 N 0.14997(17) 0.65078(15) 0.78286(14) 0.0287(4) Uani 1 1 d . . . . .
N2 N -0.02008(16) 0.77221(13) 0.85121(13) 0.0224(4) Uani 1 1 d . . . . .
C1 C -0.0698(3) 0.7238(3) 0.4421(2) 0.0471(7) Uani 1 1 d . . . . .
C2 C -0.0109(3) 0.5884(2) 0.57924(19) 0.0430(7) Uani 1 1 d . . . . .
C3 C -0.1673(3) 0.7047(3) 0.6391(2) 0.0521(8) Uani 1 1 d . . . . .
C4 C -0.0465(4) 0.8417(3) 0.5589(3) 0.0715(12) Uani 1 1 d . . . . .
C5 C 0.1144(3) 0.7241(2) 0.5195(2) 0.0401(6) Uani 1 1 d . . . . .
C6 C 0.2359(2) 0.5946(2) 0.7448(2) 0.0385(6) Uani 1 1 d . . . . .
H6 H 0.2320 0.5666 0.6922 0.046 Uiso 1 1 calc R . . . .
C7 C 0.3287(2) 0.57538(18) 0.7775(2) 0.0349(6) Uani 1 1 d . . . . .
H7 H 0.3880 0.5364 0.7470 0.042 Uiso 1 1 calc R . . . .
C8 C 0.33517(19) 0.61359(16) 0.85564(17) 0.0256(5) Uani 1 1 d . . . . .
C9 C 0.24454(18) 0.66875(15) 0.89731(15) 0.0204(4) Uani 1 1 d . . . . .
H9 H 0.2445 0.6936 0.9528 0.025 Uiso 1 1 calc R . . . .
C10 C 0.15436(17) 0.68796(14) 0.85903(15) 0.0176(4) Uani 1 1 d . . . . .
C11 C 0.05966(17) 0.75305(14) 0.89770(14) 0.0166(4) Uani 1 1 d . . . . .
C12 C 0.05502(17) 0.79357(15) 0.97730(15) 0.0194(4) Uani 1 1 d . . . . .
H12 H 0.1126 0.7794 1.0087 0.023 Uiso 1 1 calc R . . . .
C13 C -0.03369(19) 0.85495(16) 1.01141(17) 0.0247(5) Uani 1 1 d . . . . .
C14 C -0.1149(2) 0.87319(16) 0.96249(19) 0.0302(5) Uani 1 1 d . . . . .
H14 H -0.1769 0.9145 0.9831 0.036 Uiso 1 1 calc R . . . .
C15 C -0.1053(2) 0.83118(17) 0.88393(19) 0.0297(5) Uani 1 1 d . . . . .
H15 H -0.1617 0.8446 0.8512 0.036 Uiso 1 1 calc R . . . .
C16 C 0.4368(2) 0.5999(2) 0.8917(2) 0.0397(6) Uani 1 1 d . . . . .
H16A H 0.4647 0.5338 0.8930 0.060 Uiso 1 1 calc GR . . . .
H16B H 0.4194 0.6166 0.9555 0.060 Uiso 1 1 calc GR . . . .
H16C H 0.4927 0.6403 0.8503 0.060 Uiso 1 1 calc GR . . . .
C17 C -0.0404(2) 0.89826(19) 1.09779(19) 0.0364(6) Uani 1 1 d . . . . .
H17A H -0.0843 0.8601 1.1528 0.055 Uiso 1 1 calc GR . . . .
H17B H -0.0750 0.9622 1.0911 0.055 Uiso 1 1 calc GR . . . .
H17C H 0.0337 0.9009 1.1061 0.055 Uiso 1 1 calc GR . . . .
F1 F 0.55664(19) 0.09965(13) 0.42335(12) 0.0597(6) Uani 1 1 d . . . . .
F2 F 0.4029(2) 0.12735(18) 0.38968(17) 0.0788(7) Uani 1 1 d . . . . .
F3 F 0.5349(2) 0.21156(14) 0.31470(12) 0.0744(7) Uani 1 1 d . . . . .
F4 F 0.40233(19) 0.52287(12) 0.39515(12) 0.0580(5) Uani 1 1 d . . . . .
F5 F 0.24200(16) 0.49860(14) 0.4816(2) 0.0801(8) Uani 1 1 d . . . . .
F6 F 0.36357(16) 0.54728(11) 0.53653(11) 0.0451(4) Uani 1 1 d . . . . .
F7 F -0.01937(11) 0.32939(10) 0.82036(10) 0.0286(3) Uani 1 1 d . . . . .
F8 F 0.03676(12) 0.46796(11) 0.77421(12) 0.0407(4) Uani 1 1 d . . . . .
F9 F -0.04763(11) 0.42840(11) 0.91878(11) 0.0338(3) Uani 1 1 d . . . . .
F10 F 0.19269(12) 0.38842(11) 1.12283(10) 0.0317(3) Uani 1 1 d . . . . .
F11 F 0.32686(13) 0.28364(10) 1.09971(10) 0.0337(3) Uani 1 1 d . . . . .
F12 F 0.35235(13) 0.42825(11) 1.04266(11) 0.0367(4) Uani 1 1 d . . . . .
F13 F 0.64393(11) 0.47598(10) 0.78516(12) 0.0335(3) Uani 1 1 d . . . . .
F14 F 0.73958(13) 0.39024(11) 0.87165(10) 0.0352(3) Uani 1 1 d . . . . .
F15 F 0.81001(11) 0.42890(10) 0.72465(11) 0.0318(3) Uani 1 1 d . . . . .
F22 F 0.20416(14) -0.13909(10) 0.69409(12) 0.0403(4) Uani 1 1 d . . . . .
F23 F 0.20968(15) -0.00492(12) 0.60746(11) 0.0433(4) Uani 1 1 d . . . . .
F24 F 0.08414(13) -0.02974(14) 0.73626(14) 0.0486(4) Uani 1 1 d . . . . .
F16 F 0.7808(13) -0.0002(9) 0.7675(11) 0.066(4) Uani 0.152(4) 1 d D U P A 1
F17 F 0.9008(9) 0.0919(12) 0.6963(13) 0.062(4) Uani 0.152(4) 1 d D U P A 1
F18 F 0.7921(11) 0.0522(9) 0.6274(8) 0.058(3) Uani 0.152(4) 1 d D U P A 1
F19 F 0.3163(4) -0.1656(3) 0.9994(3) 0.0709(17) Uani 0.634(7) 1 d D U P B 1
F20 F 0.4823(3) -0.1313(4) 0.9441(2) 0.0803(19) Uani 0.634(7) 1 d D U P B 1
F21 F 0.3745(4) -0.0470(2) 1.0321(2) 0.0525(11) Uani 0.634(7) 1 d D U P B 1
F16A F 0.8457(2) 0.04580(17) 0.79145(18) 0.0629(8) Uani 0.848(4) 1 d D U P A 2
F17A F 0.88531(19) 0.09733(16) 0.6464(2) 0.0544(8) Uani 0.848(4) 1 d D U P A 2
F18A F 0.75910(17) -0.00154(15) 0.7068(3) 0.0644(9) Uani 0.848(4) 1 d D U P A 2
F19A F 0.2838(5) -0.1270(6) 1.0183(5) 0.061(2) Uani 0.366(7) 1 d D U P B 2
F20A F 0.4225(7) -0.1839(4) 0.9316(4) 0.069(2) Uani 0.366(7) 1 d D U P B 2
F21A F 0.4362(7) -0.0686(5) 0.9971(6) 0.068(3) Uani 0.366(7) 1 d D U P B 2
C18 C 0.40599(16) 0.26211(14) 0.63569(14) 0.0155(4) Uani 1 1 d . . . . .
C19 C 0.44669(17) 0.20428(15) 0.56521(15) 0.0200(4) Uani 1 1 d . . . . .
H19 H 0.4708 0.1408 0.5827 0.024 Uiso 1 1 calc R . . . .
C20 C 0.45293(19) 0.23682(17) 0.47071(16) 0.0238(5) Uani 1 1 d . . . . .
C21 C 0.42103(18) 0.32945(17) 0.44187(15) 0.0233(5) Uani 1 1 d . . . . .
H21 H 0.4248 0.3518 0.3774 0.028 Uiso 1 1 calc R . . . .
C22 C 0.38356(18) 0.38836(15) 0.50971(15) 0.0202(4) Uani 1 1 d . . . . .
C23 C 0.37588(16) 0.35542(14) 0.60444(14) 0.0168(4) Uani 1 1 d . . . . .
H23 H 0.3493 0.3977 0.6493 0.020 Uiso 1 1 calc R . . . .
C24 C 0.4892(3) 0.1696(2) 0.39946(18) 0.0407(7) Uani 1 1 d . . . . .
C25 C 0.3476(2) 0.48844(18) 0.48082(17) 0.0302(5) Uani 1 1 d . . . . .
C26 C 0.31543(16) 0.28279(13) 0.81999(14) 0.0139(4) Uani 1 1 d . . . . .
C27 C 0.21244(16) 0.31620(14) 0.80444(14) 0.0149(4) Uani 1 1 d . . . . .
H27 H 0.1954 0.3060 0.7483 0.018 Uiso 1 1 calc R . . . .
C28 C 0.13424(16) 0.36379(14) 0.86843(14) 0.0156(4) Uani 1 1 d . . . . .
C29 C 0.15493(16) 0.38055(14) 0.95162(15) 0.0161(4) Uani 1 1 d . . . . .
H29 H 0.1026 0.4147 0.9945 0.019 Uiso 1 1 calc R . . . .
C30 C 0.25476(17) 0.34554(14) 0.96963(14) 0.0156(4) Uani 1 1 d . . . . .
C31 C 0.33300(16) 0.29791(14) 0.90564(14) 0.0148(4) Uani 1 1 d . . . . .
H31 H 0.4005 0.2749 0.9206 0.018 Uiso 1 1 calc R . . . .
C32 C 0.02682(17) 0.39778(15) 0.84571(16) 0.0207(4) Uani 1 1 d . . . . .
C33 C 0.28109(18) 0.36108(16) 1.05848(15) 0.0213(4) Uani 1 1 d . . . . .
C34 C 0.53026(16) 0.22529(14) 0.75350(13) 0.0146(4) Uani 1 1 d . . . . .
C35 C 0.56920(16) 0.30792(14) 0.76788(14) 0.0151(4) Uani 1 1 d . . . . .
H35 H 0.5193 0.3613 0.7783 0.018 Uiso 1 1 calc R . . . .
C36 C 0.67862(17) 0.31426(15) 0.76732(14) 0.0168(4) Uani 1 1 d . . . . .
C37 C 0.75419(17) 0.23856(16) 0.75137(15) 0.0203(4) Uani 1 1 d . . . . .
H37 H 0.8288 0.2426 0.7514 0.024 Uiso 1 1 calc R . . . .
C38 C 0.71797(17) 0.15639(15) 0.73535(16) 0.0217(4) Uani 1 1 d D U . . .
C39 C 0.60856(17) 0.15004(15) 0.73642(15) 0.0186(4) Uani 1 1 d . . . . .
H39 H 0.5863 0.0929 0.7252 0.022 Uiso 1 1 calc R . . . .
C40 C 0.71708(17) 0.40215(16) 0.78675(16) 0.0221(4) Uani 1 1 d . . . . .
C41 C 0.7995(2) 0.07566(17) 0.7166(2) 0.0355(6) Uani 1 1 d D U . . .
C42 C 0.36248(16) 0.11395(14) 0.77339(14) 0.0146(4) Uani 1 1 d . . . . .
C43 C 0.38626(17) 0.05360(14) 0.85080(15) 0.0171(4) Uani 1 1 d . . . . .
H43 H 0.4281 0.0754 0.8870 0.021 Uiso 1 1 calc R . . . .
C44 C 0.35030(17) -0.03744(15) 0.87615(16) 0.0203(4) Uani 1 1 d D U . . .
C45 C 0.28947(18) -0.07203(15) 0.82484(16) 0.0208(4) Uani 1 1 d . . . . .
H45 H 0.2669 -0.1347 0.8408 0.025 Uiso 1 1 calc R . . . .
C46 C 0.26256(17) -0.01299(15) 0.74988(15) 0.0186(4) Uani 1 1 d . . . . .
C47 C 0.29738(16) 0.07818(14) 0.72542(14) 0.0168(4) Uani 1 1 d . . . . .
H47 H 0.2762 0.1176 0.6744 0.020 Uiso 1 1 calc R . . . .
C48 C 0.3789(2) -0.09838(17) 0.95871(18) 0.0325(5) Uani 1 1 d D U . . .
C49 C 0.1914(2) -0.04587(17) 0.69624(17) 0.0264(5) Uani 1 1 d . . . . .
B B 0.40321(18) 0.22183(15) 0.74610(16) 0.0137(4) Uani 1 1 d . . . . .

loop_
_atom_site_aniso_label
_atom_site_aniso_U_11
_atom_site_aniso_U_22
_atom_site_aniso_U_33
_atom_site_aniso_U_23
_atom_site_aniso_U_13
_atom_site_aniso_U_12
Ag 0.04185(12) 0.05509(14) 0.02061(10) -0.00183(8) -0.01369(8) -0.02128(10)
Fe 0.0368(2) 0.0429(2) 0.01956(17) -0.00687(15) -0.01127(15) -0.00314(16)
O1 0.0786(18) 0.109(2) 0.0315(12) -0.0146(13) -0.0317(12) 0.0005(16)
O2 0.097(2) 0.0416(13) 0.0394(12) 0.0019(10) -0.0136(12) -0.0200(13)
O3 0.0345(13) 0.151(3) 0.0448(14) -0.0094(16) -0.0124(11) -0.0095(15)
O4 0.168(4) 0.054(2) 0.144(4) -0.047(2) 0.049(3) 0.006(2)
O5 0.0421(14) 0.0613(15) 0.0728(17) 0.0163(13) -0.0135(12) -0.0053(11)
N1 0.0262(10) 0.0365(11) 0.0261(10) -0.0167(9) -0.0019(8) -0.0065(9)
N2 0.0231(9) 0.0207(9) 0.0244(9) 0.0011(7) -0.0090(8) -0.0051(7)
C1 0.0483(18) 0.067(2) 0.0300(15) -0.0102(14) -0.0152(13) 0.0005(15)
C2 0.0542(18) 0.0507(19) 0.0258(13) -0.0047(12) -0.0088(12) -0.0155(14)
C3 0.0395(17) 0.087(3) 0.0342(15) -0.0088(16) -0.0181(14) -0.0023(16)
C4 0.081(3) 0.053(2) 0.066(2) -0.0286(19) 0.016(2) 0.0064(19)
C5 0.0447(17) 0.0342(14) 0.0404(15) 0.0060(12) -0.0156(13) -0.0026(12)
C6 0.0342(14) 0.0453(16) 0.0382(15) -0.0269(13) 0.0020(11) -0.0080(12)
C7 0.0267(13) 0.0280(13) 0.0452(15) -0.0181(11) 0.0075(11) -0.0016(10)
C8 0.0210(11) 0.0180(10) 0.0328(12) -0.0006(9) 0.0004(9) -0.0008(8)
C9 0.0217(11) 0.0180(10) 0.0201(10) -0.0020(8) -0.0027(8) -0.0018(8)
C10 0.0184(10) 0.0161(10) 0.0175(10) -0.0034(8) -0.0005(8) -0.0057(8)
C11 0.0164(10) 0.0147(9) 0.0176(10) -0.0001(8) -0.0023(8) -0.0042(7)
C12 0.0182(10) 0.0192(10) 0.0200(10) -0.0042(8) -0.0009(8) -0.0044(8)
C13 0.0238(11) 0.0178(10) 0.0279(12) -0.0053(9) 0.0047(9) -0.0051(9)
C14 0.0208(11) 0.0181(11) 0.0462(15) -0.0020(10) -0.0012(10) 0.0015(9)
C15 0.0233(12) 0.0236(12) 0.0413(14) 0.0031(10) -0.0115(10) -0.0007(9)
C16 0.0242(13) 0.0423(15) 0.0476(16) -0.0020(13) -0.0065(12) 0.0082(11)
C17 0.0384(14) 0.0292(13) 0.0370(14) -0.0168(11) 0.0084(11) -0.0070(11)
F1 0.0902(15) 0.0465(10) 0.0327(9) -0.0158(8) -0.0041(9) 0.0291(10)
F2 0.0937(18) 0.0852(16) 0.0746(15) -0.0555(13) -0.0223(13) -0.0107(13)
F3 0.131(2) 0.0508(11) 0.0195(8) -0.0079(8) 0.0154(10) 0.0115(12)
F4 0.1016(16) 0.0313(9) 0.0253(8) 0.0122(7) 0.0002(9) 0.0021(9)
F5 0.0423(11) 0.0428(11) 0.154(2) 0.0231(13) -0.0483(13) 0.0065(9)
F6 0.0753(12) 0.0227(7) 0.0342(8) -0.0017(6) -0.0131(8) 0.0067(7)
F7 0.0176(6) 0.0336(7) 0.0412(8) -0.0140(6) -0.0152(6) 0.0023(5)
F8 0.0286(8) 0.0399(9) 0.0509(10) 0.0188(7) -0.0207(7) -0.0022(6)
F9 0.0197(7) 0.0449(9) 0.0401(8) -0.0211(7) -0.0105(6) 0.0145(6)
F10 0.0276(7) 0.0478(9) 0.0218(7) -0.0176(6) -0.0050(6) 0.0048(6)
F11 0.0453(9) 0.0361(8) 0.0255(7) -0.0085(6) -0.0217(7) 0.0110(7)
F12 0.0387(8) 0.0447(9) 0.0351(8) -0.0135(7) -0.0134(7) -0.0184(7)
F13 0.0226(7) 0.0242(7) 0.0611(10) -0.0191(7) -0.0171(7) 0.0033(5)
F14 0.0382(8) 0.0451(9) 0.0309(8) -0.0119(7) -0.0173(6) -0.0086(7)
F15 0.0210(7) 0.0305(7) 0.0413(8) -0.0046(6) 0.0002(6) -0.0112(6)
F22 0.0567(10) 0.0266(8) 0.0449(9) -0.0109(7) -0.0169(8) -0.0162(7)
F23 0.0659(11) 0.0415(9) 0.0331(8) 0.0032(7) -0.0274(8) -0.0267(8)
F24 0.0246(8) 0.0694(12) 0.0623(11) -0.0337(10) -0.0135(8) -0.0046(8)
F16 0.069(5) 0.047(4) 0.071(5) 0.000(3) -0.007(4) 0.010(3)
F17 0.042(4) 0.064(5) 0.077(6) -0.016(4) -0.010(3) 0.004(3)
F18 0.057(5) 0.053(5) 0.063(4) -0.028(3) -0.017(3) 0.033(4)
F19 0.111(4) 0.054(2) 0.067(3) 0.040(2) -0.064(3) -0.061(3)
F20 0.057(2) 0.110(4) 0.052(2) 0.024(2) -0.0134(16) 0.044(2)
F21 0.091(3) 0.0416(16) 0.0315(16) 0.0009(12) -0.0335(17) 0.0028(17)
F16A 0.0585(15) 0.0546(14) 0.0721(16) -0.0039(11) -0.0285(12) 0.0362(11)
F17A 0.0392(12) 0.0403(11) 0.0593(15) -0.0012(11) 0.0197(11) 0.0180(9)
F18A 0.0300(11) 0.0300(11) 0.139(3) -0.0378(14) -0.0194(13) 0.0096(8)
F19A 0.051(3) 0.080(5) 0.036(3) 0.031(3) -0.004(2) -0.005(3)
F20A 0.107(5) 0.038(3) 0.064(3) 0.002(2) -0.045(3) 0.035(3)
F21A 0.095(5) 0.048(4) 0.081(4) 0.034(3) -0.071(4) -0.048(3)
C18 0.0120(9) 0.0186(10) 0.0162(9) -0.0018(8) -0.0036(7) -0.0028(7)
C19 0.0189(10) 0.0204(10) 0.0193(10) -0.0031(8) -0.0029(8) 0.0015(8)
C20 0.0246(11) 0.0284(12) 0.0175(10) -0.0055(9) -0.0026(9) 0.0001(9)
C21 0.0227(11) 0.0313(12) 0.0146(10) 0.0008(9) -0.0043(8) -0.0030(9)
C22 0.0187(10) 0.0213(11) 0.0194(10) 0.0022(8) -0.0054(8) -0.0018(8)
C23 0.0153(9) 0.0179(10) 0.0171(10) -0.0022(8) -0.0038(8) -0.0019(8)
C24 0.0590(19) 0.0402(15) 0.0193(12) -0.0101(11) -0.0038(12) 0.0073(13)
C25 0.0340(13) 0.0282(12) 0.0248(12) 0.0047(10) -0.0072(10) 0.0016(10)
C26 0.0141(9) 0.0116(9) 0.0156(9) -0.0003(7) -0.0037(7) -0.0022(7)
C27 0.0146(9) 0.0148(9) 0.0162(9) -0.0024(7) -0.0047(8) -0.0022(7)
C28 0.0131(9) 0.0141(9) 0.0197(10) -0.0009(8) -0.0051(8) -0.0015(7)
C29 0.0140(9) 0.0136(9) 0.0200(10) -0.0046(8) -0.0021(8) 0.0001(7)
C30 0.0168(10) 0.0148(9) 0.0159(9) -0.0032(7) -0.0039(8) -0.0033(7)
C31 0.0125(9) 0.0150(9) 0.0169(9) 0.0000(7) -0.0049(7) -0.0016(7)
C32 0.0159(10) 0.0217(10) 0.0246(11) -0.0045(9) -0.0059(8) 0.0024(8)
C33 0.0197(10) 0.0253(11) 0.0209(11) -0.0076(9) -0.0063(8) -0.0003(8)
C34 0.0143(9) 0.0164(9) 0.0119(9) 0.0011(7) -0.0032(7) -0.0003(7)
C35 0.0129(9) 0.0169(9) 0.0148(9) 0.0001(7) -0.0042(7) 0.0012(7)
C36 0.0144(9) 0.0206(10) 0.0145(9) -0.0012(8) -0.0026(7) -0.0016(8)
C37 0.0119(9) 0.0255(11) 0.0224(11) -0.0013(9) -0.0041(8) 0.0009(8)
C38 0.0163(10) 0.0209(10) 0.0254(11) -0.0011(9) -0.0038(8) 0.0040(8)
C39 0.0172(10) 0.0169(10) 0.0202(10) -0.0016(8) -0.0028(8) 0.0000(8)
C40 0.0152(10) 0.0265(11) 0.0266(11) -0.0065(9) -0.0069(9) -0.0013(8)
C41 0.0190(11) 0.0243(12) 0.0591(17) -0.0083(11) -0.0036(11) 0.0050(9)
C42 0.0111(9) 0.0150(9) 0.0160(9) -0.0037(7) -0.0002(7) 0.0011(7)
C43 0.0156(9) 0.0170(10) 0.0184(10) -0.0021(8) -0.0036(8) -0.0013(8)
C44 0.0185(10) 0.0172(10) 0.0230(10) 0.0010(8) -0.0036(8) -0.0006(8)
C45 0.0188(10) 0.0143(10) 0.0272(11) -0.0031(8) -0.0011(9) -0.0036(8)
C46 0.0156(10) 0.0196(10) 0.0207(10) -0.0078(8) -0.0007(8) -0.0028(8)
C47 0.0159(9) 0.0168(10) 0.0165(9) -0.0030(8) -0.0017(8) -0.0005(8)
C48 0.0371(13) 0.0238(12) 0.0353(13) 0.0093(10) -0.0134(11) -0.0064(10)
C49 0.0279(12) 0.0250(11) 0.0281(12) -0.0072(9) -0.0058(10) -0.0072(9)
B 0.0120(10) 0.0147(10) 0.0146(10) -0.0022(8) -0.0037(8) -0.0002(8)

loop_
_atom_type_symbol
_atom_type_description
_atom_type_scat_dispersion_real
_atom_type_scat_dispersion_imag
_atom_type_scat_source
C C 0.0033 0.0016 'International Tables Vol C Tables 4.2.6.8 and 6.1.1.4'
H H 0.0000 0.0000 'International Tables Vol C Tables 4.2.6.8 and 6.1.1.4'
Ag Ag -0.8971 1.1015 'International Tables Vol C Tables 4.2.6.8 and 6.1.1.4'
B B 0.0013 0.0007 'International Tables Vol C Tables 4.2.6.8 and 6.1.1.4'
F F 0.0171 0.0103 'International Tables Vol C Tables 4.2.6.8 and 6.1.1.4'
Fe Fe 0.3463 0.8444 'International Tables Vol C Tables 4.2.6.8 and 6.1.1.4'
N N 0.0061 0.0033 'International Tables Vol C Tables 4.2.6.8 and 6.1.1.4'
O O 0.0106 0.0060 'International Tables Vol C Tables 4.2.6.8 and 6.1.1.4'

loop_
_geom_angle_atom_site_label_1
_geom_angle_atom_site_label_2
_geom_angle_atom_site_label_3
_geom_angle
N1 Ag Fe 136.29(5)
N2 Ag Fe 147.64(5)
N2 Ag N1 73.46(7)
C1 Fe Ag 177.51(11)
C1 Fe C2 99.05(14)
C1 Fe C3 102.56(14)
C2 Fe Ag 81.91(9)
C2 Fe C3 87.66(16)
C3 Fe Ag 75.15(9)
C4 Fe Ag 82.94(16)
C4 Fe C1 96.14(19)
C4 Fe C2 164.81(18)
C4 Fe C3 89.54(18)
C4 Fe C5 87.79(17)
C5 Fe Ag 79.47(9)
C5 Fe C1 102.82(14)
C5 Fe C2 88.37(13)
C5 Fe C3 154.62(13)
C6 N1 Ag 125.48(17)
C10 N1 Ag 115.80(15)
C10 N1 C6 118.0(2)
C11 N2 Ag 116.09(15)
C15 N2 Ag 125.40(16)
C15 N2 C11 118.4(2)
O1 C1 Fe 179.0(3)
O2 C2 Fe 178.9(3)
O3 C3 Fe 177.4(3)
O4 C4 Fe 178.6(4)
O5 C5 Fe 179.7(3)
N1 C6 H6 118.1
N1 C6 C7 123.7(2)
C7 C6 H6 118.1
C6 C7 H7 120.4
C6 C7 C8 119.1(2)
C8 C7 H7 120.4
C7 C8 C9 117.2(2)
C7 C8 C16 121.8(2)
C9 C8 C16 120.9(2)
C8 C9 H9 119.6
C10 C9 C8 120.9(2)
C10 C9 H9 119.6
N1 C10 C9 121.0(2)
N1 C10 C11 116.88(19)
C9 C10 C11 122.07(19)
N2 C11 C10 117.28(18)
N2 C11 C12 121.2(2)
C12 C11 C10 121.46(19)
C11 C12 H12 119.8
C11 C12 C13 120.4(2)
C13 C12 H12 119.8
C12 C13 C17 120.9(2)
C14 C13 C12 117.2(2)
C14 C13 C17 121.8(2)
C13 C14 H14 120.2
C15 C14 C13 119.6(2)
C15 C14 H14 120.2
N2 C15 C14 123.2(2)
N2 C15 H15 118.4
C14 C15 H15 118.4
C8 C16 H16A 109.5
C8 C16 H16B 109.5
C8 C16 H16C 109.5
H16A C16 H16B 109.5
H16A C16 H16C 109.5
H16B C16 H16C 109.5
C13 C17 H17A 109.5
C13 C17 H17B 109.5
C13 C17 H17C 109.5
H17A C17 H17B 109.5
H17A C17 H17C 109.5
H17B C17 H17C 109.5
C19 C18 B 120.66(18)
C23 C18 C19 115.73(19)
C23 C18 B 123.49(18)
C18 C19 H19 118.9
C20 C19 C18 122.2(2)
C20 C19 H19 118.9
C19 C20 C24 119.7(2)
C21 C20 C19 120.8(2)
C21 C20 C24 119.4(2)
C20 C21 H21 121.0
C22 C21 C20 118.0(2)
C22 C21 H21 121.0
C21 C22 C23 121.2(2)
C21 C22 C25 119.2(2)
C23 C22 C25 119.6(2)
C18 C23 H23 119.0
C22 C23 C18 122.07(19)
C22 C23 H23 119.0
F1 C24 F2 104.6(3)
F1 C24 F3 108.7(3)
F1 C24 C20 113.4(2)
F2 C24 C20 111.1(2)
F3 C24 F2 105.5(3)
F3 C24 C20 112.9(2)
F4 C25 F6 104.7(2)
F4 C25 C22 112.8(2)
F5 C25 F4 107.0(2)
F5 C25 F6 106.7(2)
F5 C25 C22 112.2(2)
F6 C25 C22 113.0(2)
C27 C26 B 121.15(17)
C31 C26 C27 115.45(18)
C31 C26 B 123.16(17)
C26 C27 H27 118.8
C28 C27 C26 122.31(18)
C28 C27 H27 118.8
C27 C28 C32 118.73(18)
C29 C28 C27 121.15(18)
C29 C28 C32 120.12(18)
C28 C29 H29 121.3
C30 C29 C28 117.40(18)
C30 C29 H29 121.3
C29 C30 C31 121.44(19)
C29 C30 C33 119.64(18)
C31 C30 C33 118.90(18)
C26 C31 H31 118.9
C30 C31 C26 122.19(18)
C30 C31 H31 118.9
F7 C32 C28 111.90(17)
F8 C32 F7 105.82(18)
F8 C32 F9 106.95(18)
F8 C32 C28 112.69(18)
F9 C32 F7 106.07(17)
F9 C32 C28 112.89(18)
F10 C33 F12 106.08(18)
F10 C33 C30 113.11(18)
F11 C33 F10 106.77(18)
F11 C33 F12 106.34(18)
F11 C33 C30 112.28(18)
F12 C33 C30 111.78(18)
C35 C34 B 121.32(17)
C39 C34 C35 115.95(18)
C39 C34 B 122.43(18)
C34 C35 H35 118.9
C36 C35 C34 122.11(19)
C36 C35 H35 118.9
C35 C36 C40 120.99(19)
C37 C36 C35 120.86(19)
C37 C36 C40 118.13(19)
C36 C37 H37 120.9
C36 C37 C38 118.10(19)
C38 C37 H37 120.9
C37 C38 C39 120.95(19)
C37 C38 C41 118.1(2)
C39 C38 C41 120.9(2)
C34 C39 H39 119.0
C38 C39 C34 122.0(2)
C38 C39 H39 119.0
F13 C40 F14 106.53(18)
F13 C40 F15 106.51(19)
F13 C40 C36 113.51(17)
F14 C40 C36 111.70(19)
F15 C40 F14 105.67(17)
F15 C40 C36 112.38(18)
F16 C41 F17 111.9(11)
F16 C41 F18 100.8(10)
F16 C41 C38 117.9(7)
F17 C41 F18 99.7(9)
F17 C41 C38 117.6(8)
F18 C41 C38 105.2(5)
F16A C41 C38 111.2(2)
F17A C41 F16A 103.0(2)
F17A C41 C38 113.3(2)
F18A C41 F16A 102.3(3)
F18A C41 F17A 110.6(3)
F18A C41 C38 115.1(2)
C43 C42 B 121.18(18)
C47 C42 C43 115.81(18)
C47 C42 B 122.92(18)
C42 C43 H43 119.0
C44 C43 C42 121.92(19)
C44 C43 H43 119.0
C43 C44 C48 119.4(2)
C45 C44 C43 120.8(2)
C45 C44 C48 119.8(2)
C44 C45 H45 120.9
C46 C45 C44 118.29(19)
C46 C45 H45 120.9
C45 C46 C47 120.8(2)
C45 C46 C49 119.86(19)
C47 C46 C49 119.3(2)
C42 C47 H47 118.8
C46 C47 C42 122.3(2)
C46 C47 H47 118.8
F19 C48 F20 109.3(3)
F19 C48 F21 102.8(3)
F19 C48 C44 117.0(3)
F20 C48 F21 99.3(3)
F20 C48 C44 114.6(2)
F21 C48 C44 111.8(2)
F19A C48 F20A 98.7(4)
F19A C48 C44 107.3(4)
F20A C48 C44 108.2(3)
F21A C48 F19A 112.6(5)
F21A C48 F20A 110.4(4)
F21A C48 C44 117.9(3)
F22 C49 F24 104.59(19)
F22 C49 C46 113.0(2)
F23 C49 F22 106.57(19)
F23 C49 F24 107.4(2)
F23 C49 C46 113.13(19)
F24 C49 C46 111.64(19)
C18 B C34 104.60(15)
C18 B C42 110.59(16)
C26 B C18 112.81(16)
C26 B C34 112.43(16)
C26 B C42 105.08(15)
C42 B C34 111.50(16)

loop_
_geom_bond_atom_site_label_1
_geom_bond_atom_site_label_2
_geom_bond_distance
Ag Fe 2.5833(4)
Ag N1 2.279(2)
Ag N2 2.267(2)
Fe C1 1.823(3)
Fe C2 1.826(3)
Fe C3 1.827(3)
Fe C4 1.812(4)
Fe C5 1.823(3)
O1 C1 1.123(4)
O2 C2 1.129(4)
O3 C3 1.131(4)
O4 C4 1.120(5)
O5 C5 1.132(4)
N1 C6 1.345(3)
N1 C10 1.344(3)
N2 C11 1.344(3)
N2 C15 1.339(3)
C6 H6 0.9500
C6 C7 1.367(4)
C7 H7 0.9500
C7 C8 1.388(4)
C8 C9 1.391(3)
C8 C16 1.498(4)
C9 H9 0.9500
C9 C10 1.384(3)
C10 C11 1.494(3)
C11 C12 1.387(3)
C12 H12 0.9500
C12 C13 1.394(3)
C13 C14 1.385(4)
C13 C17 1.496(3)
C14 H14 0.9500
C14 C15 1.373(4)
C15 H15 0.9500
C16 H16A 0.9800
C16 H16B 0.9800
C16 H16C 0.9800
C17 H17A 0.9800
C17 H17B 0.9800
C17 H17C 0.9800
F1 C24 1.316(3)
F2 C24 1.352(4)
F3 C24 1.317(3)
F4 C25 1.325(3)
F5 C25 1.324(3)
F6 C25 1.340(3)
F7 C32 1.344(3)
F8 C32 1.332(3)
F9 C32 1.342(3)
F10 C33 1.341(3)
F11 C33 1.335(3)
F12 C33 1.341(3)
F13 C40 1.337(3)
F14 C40 1.344(3)
F15 C40 1.341(3)
F22 C49 1.341(3)
F23 C49 1.326(3)
F24 C49 1.345(3)
F16 C41 1.231(10)
F17 C41 1.274(11)
F18 C41 1.447(10)
F19 C48 1.284(4)
F20 C48 1.318(4)
F21 C48 1.401(4)
F16A C41 1.374(4)
F17A C41 1.319(3)
F18A C41 1.314(3)
F19A C48 1.353(6)
F20A C48 1.376(5)
F21A C48 1.179(5)
C18 C19 1.405(3)
C18 C23 1.397(3)
C18 B 1.641(3)
C19 H19 0.9500
C19 C20 1.390(3)
C20 C21 1.386(3)
C20 C24 1.504(3)
C21 H21 0.9500
C21 C22 1.382(3)
C22 C23 1.392(3)
C22 C25 1.495(3)
C23 H23 0.9500
C26 C27 1.403(3)
C26 C31 1.401(3)
C26 B 1.641(3)
C27 H27 0.9500
C27 C28 1.392(3)
C28 C29 1.390(3)
C28 C32 1.497(3)
C29 H29 0.9500
C29 C30 1.384(3)
C30 C31 1.393(3)
C30 C33 1.497(3)
C31 H31 0.9500
C34 C35 1.401(3)
C34 C39 1.400(3)
C34 B 1.643(3)
C35 H35 0.9500
C35 C36 1.392(3)
C36 C37 1.383(3)
C36 C40 1.497(3)
C37 H37 0.9500
C37 C38 1.389(3)
C38 C39 1.390(3)
C38 C41 1.485(3)
C39 H39 0.9500
C42 C43 1.403(3)
C42 C47 1.400(3)
C42 B 1.643(3)
C43 H43 0.9500
C43 C44 1.394(3)
C44 C45 1.387(3)
C44 C48 1.490(3)
C45 H45 0.9500
C45 C46 1.381(3)
C46 C47 1.391(3)
C46 C49 1.499(3)
C47 H47 0.9500
